data_4339820
loop_
_publ_author_name
'McGee, Kari A.'
'Mann, Kent R.'

_publ_section_title
;
 Selective low-temperature syntheses of facial and meridional
 tris-cyclometalated iridium(III) complexes.
;
_journal_issue 19
_journal_name_full 'Inorganic chemistry'
_journal_page_first 7800
_journal_page_last 7809
_journal_paper_doi 10.1021/ic700440c
_journal_volume 46
_journal_year 2007
_chemical_formula_moiety 'C22 H18 Ir N4 S2, F6 P, C H2 Cl2'
_chemical_formula_sum 'C23 H20 Cl2 F6 Ir N4 P S2'
_chemical_formula_weight 824.62
_chemical_name_common 04011
_chemical_name_systematic
; 
 ? 
;
_space_group_IT_number 2
_symmetry_cell_setting triclinic
_symmetry_space_group_name_Hall '-P 1'
_symmetry_space_group_name_H-M 'P -1'
_atom_sites_solution_hydrogens geom
_atom_sites_solution_primary direct
_atom_sites_solution_secondary difmap
_audit_creation_method SHELXL-97
_cell_angle_alpha 98.724(2)
_cell_angle_beta 105.480(2)
_cell_angle_gamma 102.992(2)
_cell_formula_units_Z 2
_cell_length_a 8.4639(13)
_cell_length_b 13.114(2)
_cell_length_c 13.816(2)
_cell_measurement_reflns_used 1011
_cell_measurement_temperature 173(2)
_cell_measurement_theta_max 25.05
_cell_measurement_theta_min 3.27
_cell_volume 1403.0(4)
_computing_cell_refinement 'SAINT, Bruker'
_computing_data_collection 'SMART, Bruker'
_computing_data_reduction 'SAINT, Bruker'
_computing_molecular_graphics 'SHELXTL, Bruker'
_computing_publication_material 'Bruker SHELXTL'
_computing_structure_refinement 'SHELXL-97 (Sheldrick, 1997)'
_computing_structure_solution 'SHELXS-97 (Sheldrick, 1990)'
_diffrn_ambient_temperature 173(2)
_diffrn_measured_fraction_theta_full 0.992
_diffrn_measured_fraction_theta_max 0.992
_diffrn_measurement_device_type 'Bruker SMART Platform CCD'
_diffrn_measurement_method 'area detector, omega scans'
_diffrn_radiation_monochromator graphite
_diffrn_radiation_source 'normal-focus sealed tube'
_diffrn_radiation_type MoK\a
_diffrn_radiation_wavelength 0.71069
_diffrn_reflns_av_R_equivalents 0.0417
_diffrn_reflns_av_sigmaI/netI 0.0515
_diffrn_reflns_limit_h_max 10
_diffrn_reflns_limit_h_min -10
_diffrn_reflns_limit_k_max 15
_diffrn_reflns_limit_k_min -15
_diffrn_reflns_limit_l_max 16
_diffrn_reflns_limit_l_min -16
_diffrn_reflns_number 12046
_diffrn_reflns_theta_full 25.08
_diffrn_reflns_theta_max 25.08
_diffrn_reflns_theta_min 1.57
_exptl_absorpt_coefficient_mu 5.216
_exptl_absorpt_correction_T_max 0.3536
_exptl_absorpt_correction_T_min 0.227302
_exptl_absorpt_correction_type multi-scan
_exptl_absorpt_process_details 'SADABS, R. Blessing, 1995'
_exptl_crystal_colour yellow
_exptl_crystal_density_diffrn 1.952
_exptl_crystal_density_method 'not measured'
_exptl_crystal_description block
_exptl_crystal_F_000 796
_exptl_crystal_size_max 0.4
_exptl_crystal_size_mid 0.25
_exptl_crystal_size_min 0.2
_refine_diff_density_max 2.402
_refine_diff_density_min -1.451
_refine_diff_density_rms 0.161
_refine_ls_extinction_method none
_refine_ls_goodness_of_fit_ref 1.056
_refine_ls_hydrogen_treatment riding
_refine_ls_matrix_type full
_refine_ls_number_parameters 352
_refine_ls_number_reflns 4952
_refine_ls_number_restraints 0
_refine_ls_restrained_S_all 1.056
_refine_ls_R_factor_all 0.0418
_refine_ls_R_factor_gt 0.0374
_refine_ls_shift/su_max 0.000
_refine_ls_shift/su_mean 0.000
_refine_ls_structure_factor_coef Fsqd
_refine_ls_weighting_details 'calc w=1/[\s^2^(Fo^2^)+(0.0542P)^2^+4.7535P] where P=(Fo^2^+2Fc^2^)/3'
_refine_ls_weighting_scheme calc
_refine_ls_wR_factor_gt 0.0975
_refine_ls_wR_factor_ref 0.1014
_reflns_number_gt 4520
_reflns_number_total 4952
_reflns_threshold_expression >2sigma(I)
_cod_data_source_file tris_ir_cifs_revised.cif
_cod_data_source_block 04011m
_cod_original_cell_volume 1403.1(4)
_cod_original_sg_symbol_H-M P-1
_cod_database_code 4339820

loop_
_symmetry_equiv_pos_as_xyz
'x, y, z'
'-x, -y, -z'

loop_
_atom_site_label
_atom_site_type_symbol
_atom_site_fract_x
_atom_site_fract_y
_atom_site_fract_z
_atom_site_U_iso_or_equiv
_atom_site_adp_type
_atom_site_occupancy
_atom_site_symmetry_multiplicity
_atom_site_calc_flag
_atom_site_refinement_flags
Ir1 Ir 0.19124(3) 0.302533(16) 0.700020(17) 0.02196(11) Uani 1 1 d .
S1 S 0.5951(2) 0.13753(13) 0.69229(13) 0.0326(4) Uani 1 1 d .
S2 S -0.2046(2) 0.09167(14) 0.41429(13) 0.0363(4) Uani 1 1 d .
P1 P 0.1454(3) 0.7213(2) 0.93763(18) 0.0546(6) Uani 1 1 d .
C4 C 0.3823(9) 0.0806(5) 0.8592(6) 0.0366(16) Uani 1 1 d .
H4A H 0.4660 0.0441 0.8544 0.044 Uiso 1 1 calc R
C19 C -0.0890(8) 0.3889(5) 0.7823(5) 0.0303(14) Uani 1 1 d .
N1 N 0.2330(7) 0.2075(4) 0.8056(4) 0.0239(11) Uani 1 1 d .
F1 F 0.2663(11) 0.7824(6) 0.8831(6) 0.110(3) Uani 1 1 d .
C8 C 0.4636(8) 0.2624(5) 0.5906(5) 0.0305(14) Uani 1 1 d .
H8A H 0.4402 0.3050 0.5415 0.037 Uiso 1 1 calc R
C16 C 0.0098(8) 0.1785(5) 0.5964(5) 0.0274(14) Uani 1 1 d .
C5 C 0.3531(8) 0.1544(5) 0.7996(5) 0.0274(13) Uani 1 1 d .
C7 C 0.3750(8) 0.2477(5) 0.6636(5) 0.0262(13) Uani 1 1 d .
N3 N 0.0068(7) 0.3576(4) 0.7519(4) 0.0278(12) Uani 1 1 d .
F2 F 0.0209(7) 0.6608(5) 0.9922(5) 0.0737(16) Uani 1 1 d .
C17 C -0.0801(8) 0.0745(5) 0.6001(5) 0.0272(13) Uani 1 1 d .
H17A H -0.0594 0.0458 0.6599 0.033 Uiso 1 1 calc R
C9 C 0.5863(8) 0.2089(5) 0.5982(5) 0.0321(15) Uani 1 1 d .
H9A H 0.6585 0.2112 0.5559 0.039 Uiso 1 1 calc R
C21 C 0.4579(10) 0.5209(6) 0.8556(6) 0.0409(17) Uani 1 1 d .
C18 C -0.1999(9) 0.0203(6) 0.5079(5) 0.0336(15) Uani 1 1 d .
H18A H -0.2729 -0.0498 0.4971 0.040 Uiso 1 1 calc R
C2 C 0.1667(10) 0.1147(6) 0.9308(6) 0.0403(17) Uani 1 1 d .
H2A H 0.1007 0.1018 0.9758 0.048 Uiso 1 1 calc R
C15 C -0.0439(8) 0.1988(5) 0.5010(5) 0.0300(14) Uani 1 1 d .
C14 C 0.0292(9) 0.2993(5) 0.4840(5) 0.0323(14) Uani 1 1 d .
F3 F 0.1440(10) 0.6150(6) 0.8736(8) 0.135(4) Uani 1 1 d .
C20 C -0.2122(9) 0.4297(6) 0.8203(6) 0.0364(16) Uani 1 1 d .
H20A H -0.2348 0.4892 0.7888 0.044 Uiso 1 1 calc R
H20B H -0.1662 0.4553 0.8954 0.044 Uiso 1 1 calc R
H20C H -0.3186 0.3722 0.8024 0.044 Uiso 1 1 calc R
N4 N 0.3721(7) 0.4430(4) 0.8021(5) 0.0336(13) Uani 1 1 d .
C6 C 0.4329(8) 0.1811(5) 0.7233(5) 0.0260(13) Uani 1 1 d .
F5 F 0.3061(10) 0.7086(8) 1.0189(6) 0.122(3) Uani 1 1 d .
C1 C 0.1427(9) 0.1866(5) 0.8709(5) 0.0305(14) Uani 1 1 d .
H1A H 0.0593 0.2235 0.8751 0.037 Uiso 1 1 calc R
N2 N 0.1457(7) 0.3682(4) 0.5715(5) 0.0322(13) Uani 1 1 d .
C11 C 0.1988(13) 0.4997(7) 0.4739(8) 0.056(2) Uani 1 1 d .
H11A H 0.2592 0.5691 0.4712 0.067 Uiso 1 1 calc R
C3 C 0.2887(10) 0.0604(6) 0.9256(6) 0.0404(17) Uani 1 1 d .
H3A H 0.3074 0.0102 0.9672 0.049 Uiso 1 1 calc R
C22 C 0.5725(12) 0.6214(7) 0.9250(8) 0.063(3) Uani 1 1 d .
H22A H 0.6672 0.6473 0.8987 0.075 Uiso 1 1 calc R
H22B H 0.6176 0.6088 0.9939 0.075 Uiso 1 1 calc R
H22C H 0.5094 0.6753 0.9288 0.075 Uiso 1 1 calc R
F6 F -0.0169(12) 0.7272(10) 0.8561(7) 0.153(4) Uani 1 1 d .
F4 F 0.1672(11) 0.8288(5) 1.0112(7) 0.116(3) Uani 1 1 d .
C12 C 0.0855(12) 0.4324(7) 0.3886(7) 0.051(2) Uani 1 1 d .
H12A H 0.0660 0.4547 0.3251 0.062 Uiso 1 1 calc R
C10 C 0.2272(10) 0.4668(6) 0.5662(7) 0.0438(18) Uani 1 1 d .
H10A H 0.3060 0.5151 0.6272 0.053 Uiso 1 1 calc R
C13 C -0.0026(11) 0.3326(7) 0.3909(6) 0.0454(18) Uani 1 1 d .
H13A H -0.0847 0.2862 0.3301 0.054 Uiso 1 1 calc R
Cl1 Cl 0.7387(6) 0.9238(3) 0.8032(3) 0.1174(13) Uani 1 1 d .
Cl2 Cl 0.5497(9) 0.7114(5) 0.6778(3) 0.214(4) Uani 1 1 d .
C23 C 0.706(2) 0.8269(13) 0.7006(11) 0.150(9) Uani 1 1 d .
H23B H 0.8148 0.8078 0.7072 0.179 Uiso 1 1 calc R
H23C H 0.6816 0.8575 0.6388 0.179 Uiso 1 1 calc R

loop_
_atom_site_aniso_label
_atom_site_aniso_U_11
_atom_site_aniso_U_22
_atom_site_aniso_U_33
_atom_site_aniso_U_23
_atom_site_aniso_U_13
_atom_site_aniso_U_12
Ir1 0.02058(16) 0.01876(14) 0.02604(15) 0.00377(10) 0.00849(10) 0.00392(10)
S1 0.0247(8) 0.0311(8) 0.0416(9) 0.0048(7) 0.0099(7) 0.0099(7)
S2 0.0376(10) 0.0356(9) 0.0283(8) -0.0001(7) 0.0036(7) 0.0084(8)
P1 0.0583(14) 0.0547(13) 0.0476(12) 0.0029(10) 0.0201(11) 0.0106(11)
C4 0.034(4) 0.033(4) 0.042(4) 0.005(3) 0.010(3) 0.013(3)
C19 0.026(3) 0.025(3) 0.038(4) 0.006(3) 0.011(3) 0.004(3)
N1 0.024(3) 0.021(2) 0.023(3) 0.003(2) 0.006(2) 0.002(2)
F1 0.149(7) 0.095(5) 0.115(6) 0.040(4) 0.087(6) 0.021(5)
C8 0.028(3) 0.031(3) 0.031(3) 0.004(3) 0.012(3) 0.003(3)
C16 0.017(3) 0.031(3) 0.027(3) -0.006(3) 0.001(2) 0.007(3)
C5 0.025(3) 0.023(3) 0.029(3) 0.000(2) 0.005(3) 0.003(3)
C7 0.021(3) 0.019(3) 0.030(3) -0.001(2) 0.005(3) -0.001(2)
N3 0.024(3) 0.023(3) 0.033(3) 0.005(2) 0.009(2) 0.000(2)
F2 0.063(4) 0.071(4) 0.077(4) 0.000(3) 0.032(3) -0.001(3)
C17 0.026(3) 0.026(3) 0.024(3) 0.000(2) 0.004(3) 0.005(3)
C9 0.026(3) 0.034(3) 0.037(4) 0.003(3) 0.014(3) 0.006(3)
C21 0.035(4) 0.033(4) 0.047(4) -0.003(3) 0.014(3) 0.001(3)
C18 0.029(4) 0.033(4) 0.034(4) 0.001(3) 0.010(3) 0.003(3)
C2 0.045(4) 0.041(4) 0.031(4) 0.011(3) 0.015(3) 0.002(3)
C15 0.029(3) 0.031(3) 0.030(3) 0.002(3) 0.009(3) 0.010(3)
C14 0.032(4) 0.038(4) 0.031(3) 0.007(3) 0.012(3) 0.014(3)
F3 0.106(6) 0.081(5) 0.194(9) -0.051(5) 0.078(6) -0.001(4)
C20 0.030(4) 0.032(4) 0.051(4) 0.003(3) 0.020(3) 0.011(3)
N4 0.025(3) 0.026(3) 0.042(3) -0.004(3) 0.011(3) -0.001(2)
C6 0.021(3) 0.024(3) 0.029(3) 0.002(2) 0.005(3) 0.004(2)
F5 0.072(5) 0.188(9) 0.098(6) 0.049(6) 0.021(4) 0.015(5)
C1 0.031(4) 0.030(3) 0.028(3) 0.005(3) 0.013(3) 0.001(3)
N2 0.034(3) 0.026(3) 0.047(3) 0.014(2) 0.021(3) 0.013(2)
C11 0.075(6) 0.043(5) 0.079(6) 0.043(5) 0.047(5) 0.027(4)
C3 0.048(5) 0.040(4) 0.037(4) 0.020(3) 0.012(3) 0.013(3)
C22 0.053(5) 0.045(5) 0.066(6) -0.020(4) 0.019(5) -0.012(4)
F6 0.118(7) 0.281(13) 0.104(6) 0.086(8) 0.036(5) 0.108(8)
F4 0.133(6) 0.066(4) 0.145(7) -0.015(4) 0.086(6) -0.006(4)
C12 0.066(6) 0.047(5) 0.049(5) 0.024(4) 0.025(4) 0.014(4)
C10 0.039(4) 0.034(4) 0.067(5) 0.019(4) 0.024(4) 0.012(3)
C13 0.057(5) 0.050(4) 0.037(4) 0.021(3) 0.017(4) 0.021(4)
Cl1 0.167(4) 0.098(2) 0.081(2) 0.0201(18) 0.015(2) 0.055(3)
Cl2 0.264(7) 0.167(5) 0.083(3) 0.036(3) 0.004(3) -0.136(5)
C23 0.172(18) 0.117(12) 0.096(11) -0.006(9) 0.046(12) -0.070(12)

loop_
_atom_type_symbol
_atom_type_description
_atom_type_scat_dispersion_real
_atom_type_scat_dispersion_imag
_atom_type_scat_source
C C 0.0033 0.0016 'International Tables Vol C Tables 4.2.6.8 and 6.1.1.4'
H H 0.0000 0.0000 'International Tables Vol C Tables 4.2.6.8 and 6.1.1.4'
N N 0.0061 0.0033 'International Tables Vol C Tables 4.2.6.8 and 6.1.1.4'
F F 0.0171 0.0103 'International Tables Vol C Tables 4.2.6.8 and 6.1.1.4'
P P 0.1023 0.0942 'International Tables Vol C Tables 4.2.6.8 and 6.1.1.4'
S S 0.1246 0.1234 'International Tables Vol C Tables 4.2.6.8 and 6.1.1.4'
Ir Ir -1.4442 7.9887 'International Tables Vol C Tables 4.2.6.8 and 6.1.1.4'
Cl Cl 0.1484 0.1585 'International Tables Vol C Tables 4.2.6.8 and 6.1.1.4'

loop_
_geom_angle_atom_site_label_1
_geom_angle_atom_site_label_2
_geom_angle_atom_site_label_3
_geom_angle
C7 Ir1 C16 91.0(2)
C7 Ir1 N1 80.1(2)
C16 Ir1 N1 91.1(2)
C7 Ir1 N2 91.8(2)
C16 Ir1 N2 79.5(3)
N1 Ir1 N2 167.6(2)
C7 Ir1 N3 174.7(2)
C16 Ir1 N3 91.3(2)
N1 Ir1 N3 95.1(2)
N2 Ir1 N3 93.3(2)
C7 Ir1 N4 91.8(2)
C16 Ir1 N4 174.8(2)
N1 Ir1 N4 93.7(2)
N2 Ir1 N4 96.0(2)
N3 Ir1 N4 86.3(2)
C9 S1 C6 90.7(3)
C18 S2 C15 90.5(3)
F3 P1 F4 173.2(6)
F3 P1 F6 91.9(6)
F4 P1 F6 94.8(6)
F3 P1 F1 88.9(5)
F4 P1 F1 90.2(4)
F6 P1 F1 92.1(5)
F3 P1 F5 85.5(6)
F4 P1 F5 87.8(5)
F6 P1 F5 176.9(6)
F1 P1 F5 89.6(5)
F3 P1 F2 91.7(4)
F4 P1 F2 89.3(4)
F6 P1 F2 87.1(5)
F1 P1 F2 179.0(5)
F5 P1 F2 91.2(4)
C3 C4 C5 119.4(6)
C3 C4 H4A 120.3
C5 C4 H4A 120.3
N3 C19 C20 179.3(8)
C1 N1 C5 118.8(6)
C1 N1 Ir1 125.9(5)
C5 N1 Ir1 115.0(4)
C9 C8 C7 113.0(6)
C9 C8 H8A 123.5
C7 C8 H8A 123.5
C15 C16 C17 111.6(6)
C15 C16 Ir1 113.6(5)
C17 C16 Ir1 134.8(5)
N1 C5 C4 120.9(6)
N1 C5 C6 112.4(6)
C4 C5 C6 126.6(6)
C6 C7 C8 111.0(6)
C6 C7 Ir1 113.8(5)
C8 C7 Ir1 135.2(5)
C19 N3 Ir1 178.1(6)
C18 C17 C16 112.5(6)
C18 C17 H17A 123.8
C16 C17 H17A 123.8
C8 C9 S1 112.4(5)
C8 C9 H9A 123.8
S1 C9 H9A 123.8
N4 C21 C22 178.8(9)
C17 C18 S2 112.9(5)
C17 C18 H18A 123.6
S2 C18 H18A 123.6
C1 C2 C3 119.4(7)
C1 C2 H2A 120.3
C3 C2 H2A 120.3
C16 C15 C14 119.3(6)
C16 C15 S2 112.5(5)
C14 C15 S2 128.2(5)
N2 C14 C13 119.5(7)
N2 C14 C15 113.0(6)
C13 C14 C15 127.5(7)
C19 C20 H20A 109.5
C19 C20 H20B 109.5
H20A C20 H20B 109.5
C19 C20 H20C 109.5
H20A C20 H20C 109.5
H20B C20 H20C 109.5
C21 N4 Ir1 174.7(6)
C7 C6 C5 118.5(6)
C7 C6 S1 112.8(5)
C5 C6 S1 128.6(5)
N1 C1 C2 122.4(7)
N1 C1 H1A 118.8
C2 C1 H1A 118.8
C10 N2 C14 119.4(6)
C10 N2 Ir1 125.9(5)
C14 N2 Ir1 114.6(4)
C12 C11 C10 119.2(8)
C12 C11 H11A 120.4
C10 C11 H11A 120.4
C4 C3 C2 119.1(7)
C4 C3 H3A 120.5
C2 C3 H3A 120.5
C21 C22 H22A 109.5
C21 C22 H22B 109.5
H22A C22 H22B 109.5
C21 C22 H22C 109.5
H22A C22 H22C 109.5
H22B C22 H22C 109.5
C11 C12 C13 121.3(8)
C11 C12 H12A 119.4
C13 C12 H12A 119.4
N2 C10 C11 121.4(8)
N2 C10 H10A 119.3
C11 C10 H10A 119.3
C12 C13 C14 119.2(8)
C12 C13 H13A 120.4
C14 C13 H13A 120.4
Cl1 C23 Cl2 118.5(10)
Cl1 C23 H23B 107.7
Cl2 C23 H23B 107.7
Cl1 C23 H23C 107.7
Cl2 C23 H23C 107.7
H23B C23 H23C 107.1

loop_
_geom_bond_atom_site_label_1
_geom_bond_atom_site_label_2
_geom_bond_distance
Ir1 C7 2.000(6)
Ir1 C16 2.013(6)
Ir1 N1 2.069(5)
Ir1 N2 2.072(6)
Ir1 N3 2.102(5)
Ir1 N4 2.125(5)
S1 C9 1.709(7)
S1 C6 1.728(6)
S2 C18 1.705(8)
S2 C15 1.738(7)
P1 F3 1.529(7)
P1 F4 1.550(7)
P1 F6 1.553(8)
P1 F1 1.575(7)
P1 F5 1.576(8)
P1 F2 1.593(6)
C4 C3 1.382(10)
C4 C5 1.385(10)
C4 H4A 0.9500
C19 N3 1.132(8)
C19 C20 1.451(9)
N1 C1 1.349(8)
N1 C5 1.369(9)
C8 C9 1.369(10)
C8 C7 1.420(9)
C8 H8A 0.9500
C16 C15 1.362(10)
C16 C17 1.420(9)
C5 C6 1.440(9)
C7 C6 1.372(9)
C17 C18 1.366(9)
C17 H17A 0.9500
C9 H9A 0.9500
C21 N4 1.127(9)
C21 C22 1.463(10)
C18 H18A 0.9500
C2 C1 1.360(10)
C2 C3 1.390(11)
C2 H2A 0.9500
C15 C14 1.407(10)
C14 N2 1.372(9)
C14 C13 1.399(10)
C20 H20A 0.9800
C20 H20B 0.9800
C20 H20C 0.9800
C1 H1A 0.9500
N2 C10 1.344(9)
C11 C12 1.337(13)
C11 C10 1.386(12)
C11 H11A 0.9500
C3 H3A 0.9500
C22 H22A 0.9800
C22 H22B 0.9800
C22 H22C 0.9800
C12 C13 1.363(11)
C12 H12A 0.9500
C10 H10A 0.9500
C13 H13A 0.9500
Cl1 C23 1.670(15)
Cl2 C23 1.696(13)
C23 H23B 0.9900
C23 H23C 0.9900

loop_
_geom_torsion_atom_site_label_1
_geom_torsion_atom_site_label_2
_geom_torsion_atom_site_label_3
_geom_torsion_atom_site_label_4
_geom_torsion
C7 Ir1 N1 C1 -174.9(5)
C16 Ir1 N1 C1 -84.1(5)
N2 Ir1 N1 C1 -124.7(9)
N3 Ir1 N1 C1 7.3(5)
N4 Ir1 N1 C1 93.9(5)
C7 Ir1 N1 C5 -1.5(4)
C16 Ir1 N1 C5 89.3(4)
N2 Ir1 N1 C5 48.7(11)
N3 Ir1 N1 C5 -179.3(4)
N4 Ir1 N1 C5 -92.7(4)
C7 Ir1 C16 C15 -90.5(5)
N1 Ir1 C16 C15 -170.6(5)
N2 Ir1 C16 C15 1.2(5)
N3 Ir1 C16 C15 94.3(5)
N4 Ir1 C16 C15 32(3)
C7 Ir1 C16 C17 91.8(7)
N1 Ir1 C16 C17 11.7(6)
N2 Ir1 C16 C17 -176.5(7)
N3 Ir1 C16 C17 -83.4(6)
N4 Ir1 C16 C17 -146(2)
C1 N1 C5 C4 -0.1(9)
Ir1 N1 C5 C4 -174.0(5)
C1 N1 C5 C6 177.2(5)
Ir1 N1 C5 C6 3.3(7)
C3 C4 C5 N1 0.0(10)
C3 C4 C5 C6 -176.9(7)
C9 C8 C7 C6 -1.1(8)
C9 C8 C7 Ir1 177.8(5)
C16 Ir1 C7 C6 -91.7(5)
N1 Ir1 C7 C6 -0.7(4)
N2 Ir1 C7 C6 -171.2(5)
N3 Ir1 C7 C6 24(2)
N4 Ir1 C7 C6 92.7(5)
C16 Ir1 C7 C8 89.4(7)
N1 Ir1 C7 C8 -179.6(7)
N2 Ir1 C7 C8 9.9(6)
N3 Ir1 C7 C8 -155.1(19)
N4 Ir1 C7 C8 -86.2(6)
C20 C19 N3 Ir1 112(67)
C7 Ir1 N3 C19 45(17)
C16 Ir1 N3 C19 161(16)
N1 Ir1 N3 C19 69(16)
N2 Ir1 N3 C19 -120(16)
N4 Ir1 N3 C19 -24(16)
C15 C16 C17 C18 -0.7(8)
Ir1 C16 C17 C18 177.0(5)
C7 C8 C9 S1 1.1(7)
C6 S1 C9 C8 -0.6(5)
C16 C17 C18 S2 1.1(8)
C15 S2 C18 C17 -1.0(6)
C17 C16 C15 C14 178.7(6)
Ir1 C16 C15 C14 0.4(8)
C17 C16 C15 S2 -0.1(7)
Ir1 C16 C15 S2 -178.3(3)
C18 S2 C15 C16 0.6(5)
C18 S2 C15 C14 -178.0(6)
C16 C15 C14 N2 -2.6(9)
S2 C15 C14 N2 175.9(5)
C16 C15 C14 C13 176.3(7)
S2 C15 C14 C13 -5.2(11)
C22 C21 N4 Ir1 -169(100)
C7 Ir1 N4 C21 160(7)
C16 Ir1 N4 C21 38(8)
N1 Ir1 N4 C21 -119(7)
N2 Ir1 N4 C21 68(7)
N3 Ir1 N4 C21 -24(7)
C8 C7 C6 C5 -178.0(5)
Ir1 C7 C6 C5 2.9(7)
C8 C7 C6 S1 0.6(7)
Ir1 C7 C6 S1 -178.5(3)
N1 C5 C6 C7 -4.1(8)
C4 C5 C6 C7 173.0(6)
N1 C5 C6 S1 177.5(5)
C4 C5 C6 S1 -5.4(10)
C9 S1 C6 C7 0.0(5)
C9 S1 C6 C5 178.4(6)
C5 N1 C1 C2 0.0(9)
Ir1 N1 C1 C2 173.2(5)
C3 C2 C1 N1 0.2(11)
C13 C14 N2 C10 0.1(10)
C15 C14 N2 C10 179.2(6)
C13 C14 N2 Ir1 -175.6(5)
C15 C14 N2 Ir1 3.5(7)
C7 Ir1 N2 C10 -87.3(6)
C16 Ir1 N2 C10 -178.0(6)
N1 Ir1 N2 C10 -136.5(9)
N3 Ir1 N2 C10 91.3(6)
N4 Ir1 N2 C10 4.7(6)
C7 Ir1 N2 C14 88.1(5)
C16 Ir1 N2 C14 -2.6(4)
N1 Ir1 N2 C14 38.9(11)
N3 Ir1 N2 C14 -93.3(5)
N4 Ir1 N2 C14 -179.9(4)
C5 C4 C3 C2 0.2(11)
C1 C2 C3 C4 -0.3(11)
C10 C11 C12 C13 0.2(14)
C14 N2 C10 C11 -1.4(10)
Ir1 N2 C10 C11 173.7(6)
C12 C11 C10 N2 1.3(13)
C11 C12 C13 C14 -1.4(13)
N2 C14 C13 C12 1.3(11)
C15 C14 C13 C12 -177.6(7)
